data_1576122
loop_
_publ_author_name
'Cockcroft, Joseph H. P.'
'Flook, Annabel'
'Boaler, Patrick J.'
'Nichol, Gary S.'
'Holt, Jarle'
'Smit, Joost'
'Garden, Jennifer A.'
'Thomas, Stephen P.'

_publ_section_title
;
 Molecular-level insight into the multiple mechanistic pathways in
 iron-catalysed alkene dimerisation.
;
_journal_issue 47
_journal_name_full 'Chemical science'
_journal_page_first 22394
_journal_page_last 22406
_journal_paper_doi 10.1039/d5sc07490h
_journal_volume 16
_journal_year 2025
_chemical_formula_moiety 'C22 H42 Fe O2 P4'
_chemical_formula_sum 'C22 H42 Fe O2 P4'
_chemical_formula_weight 518.28
_space_group_crystal_system monoclinic
_space_group_IT_number 14
_space_group_name_Hall '-P 2ybc'
_space_group_name_H-M_alt 'P 1 21/c 1'
_atom_sites_solution_hydrogens geom
_atom_sites_solution_primary heavy
_audit_creation_date 2025-01-07
_audit_creation_method
;
Olex2 1.5-beta
(compiled 2024.02.16 svn.r378c4104 for OlexSys, GUI svn.r6928)
;
_audit_update_record
;
2025-05-21 deposited with the CCDC.	2025-10-23 downloaded from the CCDC.
;
_cell_angle_alpha 90
_cell_angle_beta 99.482(6)
_cell_angle_gamma 90
_cell_formula_units_Z 4
_cell_length_a 9.1635(6)
_cell_length_b 15.4314(11)
_cell_length_c 18.7645(13)
_cell_measurement_reflns_used 8541
_cell_measurement_temperature 100.00(10)
_cell_measurement_theta_max 76.8940
_cell_measurement_theta_min 3.6960
_cell_volume 2617.2(3)
_computing_cell_refinement 'CrysAlisPro 1.171.43.135a (Rigaku OD, 2024)'
_computing_data_collection 'CrysAlisPro system (CCD 43.135a 64-bit (release 19-08-2024))'
_computing_data_reduction 'CrysAlisPro 1.171.43.135a (Rigaku OD, 2024)'
_computing_molecular_graphics 'Olex2 1.5-beta (Dolomanov et al., 2009)'
_computing_publication_material 'Olex2 1.5-beta (Dolomanov et al., 2009)'
_computing_structure_refinement 'SHELXL 2018/3 (Sheldrick, 2015)'
_computing_structure_solution 'SHELXS  (Sheldrick, 2008)'
_diffrn_ambient_environment N~2~
_diffrn_ambient_temperature 100.00(10)
_diffrn_detector 'Hybrid Pixel Array Detector'
_diffrn_detector_area_resol_mean 10.0000
_diffrn_detector_type 'HyPix-Arc 100'
_diffrn_measured_fraction_theta_full 1.000
_diffrn_measured_fraction_theta_max 1.000
_diffrn_measurement_details
;
List of Runs (angles in degrees, time in seconds):

  # Type    Start    End  Width  t~exp~   \w     \q     \k     \f   Frames
#--------------------------------------------------------------------------
  1  \w     42.00 124.00   0.50    1.00    --   47.67  39.00  63.00  164
  2  \w   -124.00 -43.00   0.50    1.00    --  -48.55 -39.00 -91.00  162
  3  \w    -17.00  27.00   0.50    1.00    --  -48.55  39.00  63.00   88
  4  \w   -164.00 -83.00   0.50    4.00    --  -88.15 -39.00 -91.00  162
  5  \w   -163.00-131.00   0.50    4.00    --  -88.15 -39.00 -91.00   64
  6  \w    105.00 173.00   0.50    4.00    --  108.29  39.00  63.00  136
  7  \w    -42.00 -13.00   0.50    1.00    --    6.00 130.00 -97.41   58
  8  \w    -19.00   7.00   0.50    1.00    --   10.00  96.00 174.33   52
  9  \w     -7.00  18.00   0.50    1.00    --   14.00  83.00   9.60   50
 10  \w     22.00  47.00   0.50    1.00    --   34.00  67.00 106.80   50
 11  \w    -20.00   7.00   0.50    1.00    --   47.67 -39.00 -91.00   54
 12  \w     91.00 124.00   0.50    1.00    --   47.67  39.00  63.00   66
 13  \w   -143.00-111.00   0.50    4.00    --  -88.15 -77.00  30.00   64
 14  \w    -72.00 -29.00   0.50    4.00    --  -88.15  77.00-150.00   86
 15  \w    -46.00 -19.00   0.50    4.00    --  -88.15  61.00  30.00   54
 16  \w    -47.00 -22.00   0.50    4.00    --  -88.15  61.00   0.00   50
 17  \w    -45.00 -18.00   0.50    4.00    --  -88.15  61.00  60.00   54
 18  \w    -46.00 -17.00   0.50    4.00    --  -88.15  61.00 -90.00   58
 19  \w    -45.00 -16.00   0.50    4.00    --  -88.15  61.00-120.00   58
 20  \w    -46.00 -16.00   0.50    4.00    --  -88.15  61.00-180.00   60
 21  \w   -151.00-106.00   0.50    4.00    --  -88.15 -77.00-180.00   90
 22  \w    -43.00 -16.00   0.50    4.00    --  -88.15  61.00 150.00   54
 23  \w    116.00 150.00   0.50    4.00    --  108.29  45.00  90.00   68
 24  \w    111.00 146.00   0.50    4.00    --  108.29  77.00 -90.00   70
 25  \w     43.00  89.00   0.50    4.00    --  108.29 -95.00 150.00   92
 26  \w     99.00 126.00   0.50    4.00    --  108.29  61.00  90.00   54
 27  \w     92.00 131.00   0.50    4.00    --  108.29  15.00-120.00   78
 28  \w     50.00  77.00   0.50    4.00    --  108.29 -77.00 150.00   54
 29  \w     52.00  87.00   0.50    4.00    --  108.29 -95.00-180.00   70
 30  \w     60.00  87.00   0.50    4.00    --  108.29 -95.00-150.00   54
 31  \w     46.00  74.00   0.50    4.00    --  108.29 -77.00  60.00   56
 32  \w     95.00 138.00   0.50    4.00    --  108.29  15.00  60.00   86
 33  \w     39.00  68.00   0.50    4.00    --  108.29-125.00   0.00   58
 34  \w     44.00  71.00   0.50    4.00    --  108.29 -77.00 120.00   54
 35  \w    108.00 157.00   0.50    4.00    --  108.29  45.00-150.00   98
 36  \w     43.00  68.00   0.50    4.00    --  108.29 -77.00 -30.00   50
 37  \w     43.00  72.00   0.50    4.00    --  108.29 -77.00-150.00   58
 38  \w     96.00 148.00   0.50    4.00    --  108.29 125.00 120.00  104
 39  \w    111.00 176.00   0.50    4.00    --  108.29  45.00 120.00  130
 40  \w     43.00  68.00   0.50    4.00    --  108.29 -95.00  30.00   50
 41  \w     99.00 139.00   0.50    4.00    --  108.29  15.00  30.00   80
 42  \w     46.00  72.00   0.50    4.00    --  108.29 -95.00-120.00   52
 43  \w    100.00 137.00   0.50    4.00    --  108.29  61.00 150.00   74
 44  \w    140.00 167.00   0.50    4.00    --  108.29  30.00  90.00   54
 45  \w    110.00 137.00   0.50    4.00    --  108.29  30.00  90.00   54
 46  \w    138.00 165.00   0.50    4.00    --  108.29 125.00   0.00   54
 47  \w    106.00 139.00   0.50    4.00    --  108.29  15.00-180.00   66
 48  \w    116.00 145.00   0.50    4.00    --  108.29  77.00-150.00   58
 49  \w    100.00 127.00   0.50    4.00    --  108.29  61.00-180.00   54
 50  \w     45.00  70.00   0.50    4.00    --  108.29 -77.00-180.00   50
;
_diffrn_measurement_device 'four-circle diffractometer'
_diffrn_measurement_device_type 'XtaLAB Synergy R, HyPix-Arc 100'
_diffrn_measurement_method '\w scans'
_diffrn_orient_matrix_type 'CrysAlisPro convention (1999,Acta A55,543-557)'
_diffrn_orient_matrix_UB_11 0.1307096000
_diffrn_orient_matrix_UB_12 0.0479546000
_diffrn_orient_matrix_UB_13 -0.0244615000
_diffrn_orient_matrix_UB_21 0.0916764000
_diffrn_orient_matrix_UB_22 -0.0120665000
_diffrn_orient_matrix_UB_23 0.0758761000
_diffrn_orient_matrix_UB_31 0.0593967000
_diffrn_orient_matrix_UB_32 -0.0867433000
_diffrn_orient_matrix_UB_33 -0.0240408000
_diffrn_radiation_monochromator mirror
_diffrn_radiation_probe x-ray
_diffrn_radiation_type 'Cu K\a'
_diffrn_radiation_wavelength 1.54184
_diffrn_reflns_av_R_equivalents 0.0929
_diffrn_reflns_av_unetI/netI 0.0367
_diffrn_reflns_Laue_measured_fraction_full 1.000
_diffrn_reflns_Laue_measured_fraction_max 1.000
_diffrn_reflns_limit_h_max 9
_diffrn_reflns_limit_h_min -9
_diffrn_reflns_limit_k_max 13
_diffrn_reflns_limit_k_min -15
_diffrn_reflns_limit_l_max 18
_diffrn_reflns_limit_l_min -18
_diffrn_reflns_number 19769
_diffrn_reflns_point_group_measured_fraction_full 1.000
_diffrn_reflns_point_group_measured_fraction_max 1.000
_diffrn_reflns_theta_full 50.433
_diffrn_reflns_theta_max 50.433
_diffrn_reflns_theta_min 3.729
_diffrn_source 'Rotating-anode X-ray tube'
_diffrn_source_current 30.0
_diffrn_source_type 'PhotonJet R (Cu) X-ray Source'
_diffrn_source_voltage 40.0
_exptl_absorpt_coefficient_mu 7.051
_exptl_absorpt_correction_T_max 0.942
_exptl_absorpt_correction_T_min 0.675
_exptl_absorpt_correction_type gaussian
_exptl_absorpt_process_details
;
CrysAlisPro 1.171.43.135a (Rigaku Oxford Diffraction, 2024)
Numerical absorption correction based on gaussian integration over
a multifaceted crystal model
Empirical absorption correction using spherical harmonics,
implemented in SCALE3 ABSPACK scaling algorithm.
;
_exptl_crystal_colour 'translucent dark orange'
_exptl_crystal_density_diffrn 1.315
_exptl_crystal_description plate
_exptl_crystal_F_000 1104
_exptl_crystal_recrystallization_method
'The material was recrystallised from a mixture of THF-d8 and pentane  by slow evaporation'
_exptl_crystal_size_max 0.077
_exptl_crystal_size_mid 0.047
_exptl_crystal_size_min 0.018
_refine_diff_density_max 0.412
_refine_diff_density_min -0.507
_refine_diff_density_rms 0.087
_refine_ls_extinction_method none
_refine_ls_goodness_of_fit_ref 1.145
_refine_ls_hydrogen_treatment constr
_refine_ls_matrix_type full
_refine_ls_number_parameters 271
_refine_ls_number_reflns 2737
_refine_ls_number_restraints 0
_refine_ls_restrained_S_all 1.145
_refine_ls_R_factor_all 0.0822
_refine_ls_R_factor_gt 0.0762
_refine_ls_shift/su_max 0.000
_refine_ls_shift/su_mean 0.000
_refine_ls_structure_factor_coef Fsqd
_refine_ls_weighting_details 'w=1/[\s^2^(Fo^2^)+(0.0723P)^2^+16.9421P] where P=(Fo^2^+2Fc^2^)/3'
_refine_ls_weighting_scheme calc
_refine_ls_wR_factor_gt 0.1989
_refine_ls_wR_factor_ref 0.2024
_reflns_Friedel_coverage 0.000
_reflns_number_gt 2446
_reflns_number_total 2737
_reflns_threshold_expression 'I > 2\s(I)'
_cod_data_source_file d5sc07490h2.cif
_cod_data_source_block 15
_cod_depositor_comments 'Adding full bibliography for 1576122--1576127.cif.'
_cod_original_cell_volume 2617.1(3)
_cod_database_code 1576122
_shelx_shelxl_version_number 2018/3
_chemical_oxdiff_formula 'C22 H42 O2 P4 Fe1 '
_chemical_oxdiff_usercomment '@ 100 K JHPC313'
_shelx_space_group_comment
;
The symmetry employed for this shelxl refinement is uniquely defined
by the following loop, which should always be used as a source of
symmetry information in preference to the above space-group names.
They are only intended as comments.
;
_shelx_estimated_absorpt_t_max 0.884
_shelx_estimated_absorpt_t_min 0.613
_olex2_refinement_description
;
1. Fixed Uiso
 At 1.2 times of:
  All C(H) groups, All C(H,H) groups
 At 1.5 times of:
  All C(H,H,H) groups
2.a Ternary CH refined with riding coordinates:
 C7(H7), C8(H8)
2.b Secondary CH2 refined with riding coordinates:
 C11(H11A,H11B), C12(H12A,H12B), C17(H17A,H17B), C18(H18A,H18B)
2.c Aromatic/amide H refined with riding coordinates:
 C1(H1), C2(H2), C3(H3), C4(H4), C5(H5)
2.d Idealised Me refined as rotating group:
 C10(H10A,H10B,H10C), C13(H13A,H13B,H13C), C14(H14A,H14B,H14C), C15(H15A,H15B,
 H15C), C16(H16A,H16B,H16C), C19(H19A,H19B,H19C), C20(H20A,H20B,H20C), C21(H21A,
 H21B,H21C), C22(H22A,H22B,H22C)
;
_olex2_diffrn_ambient_temperature_device 'Oxford Cryosystems Cryostream 1000'
_olex2_exptl_crystal_mounting_method 'The crystal was mounted on a MITIGEN holder in Paratone oil'
_olex2_submission_original_sample_id 'JHPC 313'
_olex2_submission_special_instructions 'No special instructions were received'
_oxdiff_exptl_absorpt_empirical_details
;
Empirical correction (ABSPACK) includes:
- Absorption correction using spherical harmonics
- Frame scaling
;
_oxdiff_exptl_absorpt_empirical_full_max 2.686
_oxdiff_exptl_absorpt_empirical_full_min 0.508

loop_
_space_group_symop_operation_xyz
'x, y, z'
'-x, y+1/2, -z+1/2'
'-x, -y, -z'
'x, -y-1/2, z-1/2'

loop_
_atom_site_label
_atom_site_type_symbol
_atom_site_fract_x
_atom_site_fract_y
_atom_site_fract_z
_atom_site_U_iso_or_equiv
_atom_site_adp_type
_atom_site_occupancy
_atom_site_site_symmetry_order
_atom_site_calc_flag
_atom_site_refinement_flags_posn
_atom_site_refinement_flags_adp
_atom_site_refinement_flags_occupancy
_atom_site_disorder_assembly
_atom_site_disorder_group
Fe1 Fe 0.73782(13) 0.52610(9) 0.25350(6) 0.0354(5) Uani 1 1 d . . . . .
P1 P 0.5820(2) 0.43069(15) 0.19647(12) 0.0417(7) Uani 1 1 d . . . . .
P2 P 0.6015(2) 0.51054(15) 0.34220(12) 0.0407(6) Uani 1 1 d . . . . .
P3 P 0.9190(3) 0.4525(2) 0.31704(14) 0.0611(8) Uani 1 1 d . . . . .
P4 P 0.8782(3) 0.51759(17) 0.16727(13) 0.0506(7) Uani 1 1 d . . . . .
O1 O 0.7175(8) 0.7021(5) 0.3821(3) 0.069(2) Uani 1 1 d . . . . .
O2 O 0.9543(9) 0.7101(6) 0.3631(4) 0.093(3) Uani 1 1 d . . . . .
C1 C 0.4354(14) 0.6747(6) 0.1288(5) 0.060(3) Uani 1 1 d . . . . .
H1 H 0.372700 0.649407 0.158628 0.073 Uiso 1 1 calc R U . . .
C2 C 0.3719(18) 0.7048(7) 0.0608(7) 0.095(5) Uani 1 1 d . . . . .
H2 H 0.268299 0.700642 0.044741 0.114 Uiso 1 1 calc R U . . .
C3 C 0.463(3) 0.7405(10) 0.0177(7) 0.116(7) Uani 1 1 d . . . . .
H3 H 0.423534 0.760436 -0.029414 0.140 Uiso 1 1 calc R U . . .
C4 C 0.611(2) 0.7472(8) 0.0430(8) 0.102(5) Uani 1 1 d . . . . .
H4 H 0.672730 0.774647 0.013491 0.123 Uiso 1 1 calc R U . . .
C5 C 0.6775(14) 0.7146(6) 0.1117(5) 0.067(3) Uani 1 1 d . . . . .
H5 H 0.781429 0.716647 0.127550 0.081 Uiso 1 1 calc R U . . .
C6 C 0.5819(12) 0.6798(5) 0.1543(5) 0.047(2) Uani 1 1 d . . . . .
C7 C 0.6396(9) 0.6472(5) 0.2286(4) 0.041(2) Uani 1 1 d . . . . .
H7 H 0.565644 0.658993 0.261105 0.049 Uiso 1 1 calc R U . . .
C8 C 0.7865(11) 0.6582(6) 0.2680(4) 0.052(3) Uani 1 1 d . . . . .
H8 H 0.859101 0.680209 0.237947 0.063 Uiso 1 1 calc R U . . .
C9 C 0.8092(12) 0.6924(7) 0.3408(6) 0.064(3) Uani 1 1 d . . . . .
C10 C 0.9897(18) 0.7372(11) 0.4399(6) 0.134(7) Uani 1 1 d . . . . .
H10A H 0.923896 0.784670 0.448782 0.201 Uiso 1 1 calc R U . . .
H10B H 1.092683 0.756852 0.450503 0.201 Uiso 1 1 calc R U . . .
H10C H 0.975836 0.688019 0.471131 0.201 Uiso 1 1 calc R U . . .
C11 C 0.4402(10) 0.3982(6) 0.2502(5) 0.055(3) Uani 1 1 d . . . . .
H11A H 0.352505 0.436260 0.238885 0.066 Uiso 1 1 calc R U . . .
H11B H 0.408664 0.337744 0.238510 0.066 Uiso 1 1 calc R U . . .
C12 C 0.5043(10) 0.4053(6) 0.3284(5) 0.055(3) Uani 1 1 d . . . . .
H12A H 0.574358 0.357183 0.342804 0.066 Uiso 1 1 calc R U . . .
H12B H 0.424709 0.402363 0.358224 0.066 Uiso 1 1 calc R U . . .
C13 C 0.4608(10) 0.4526(6) 0.1114(5) 0.058(3) Uani 1 1 d . . . . .
H13A H 0.518517 0.451272 0.071830 0.088 Uiso 1 1 calc R U . . .
H13B H 0.415729 0.509956 0.113494 0.088 Uiso 1 1 calc R U . . .
H13C H 0.383037 0.408473 0.103079 0.088 Uiso 1 1 calc R U . . .
C14 C 0.6408(11) 0.3213(6) 0.1737(6) 0.061(3) Uani 1 1 d . . . . .
H14A H 0.553326 0.284773 0.159418 0.092 Uiso 1 1 calc R U . . .
H14B H 0.703308 0.295865 0.215885 0.092 Uiso 1 1 calc R U . . .
H14C H 0.696831 0.325092 0.133595 0.092 Uiso 1 1 calc R U . . .
C15 C 0.4397(9) 0.5783(6) 0.3472(5) 0.046(2) Uani 1 1 d . . . . .
H15A H 0.383840 0.553837 0.382691 0.069 Uiso 1 1 calc R U . . .
H15B H 0.376589 0.580326 0.299726 0.069 Uiso 1 1 calc R U . . .
H15C H 0.472142 0.637108 0.361953 0.069 Uiso 1 1 calc R U . . .
C16 C 0.6746(11) 0.5083(7) 0.4388(5) 0.064(3) Uani 1 1 d . . . . .
H16A H 0.593598 0.497715 0.465910 0.096 Uiso 1 1 calc R U . . .
H16B H 0.721294 0.564028 0.453457 0.096 Uiso 1 1 calc R U . . .
H16C H 0.748062 0.461840 0.448880 0.096 Uiso 1 1 calc R U . . .
C17 C 1.0668(10) 0.4253(9) 0.2649(5) 0.077(4) Uani 1 1 d . . . . .
H17A H 1.145744 0.469713 0.272849 0.092 Uiso 1 1 calc R U . . .
H17B H 1.111011 0.368438 0.280603 0.092 Uiso 1 1 calc R U . . .
C18 C 0.9981(10) 0.4219(7) 0.1849(5) 0.063(3) Uani 1 1 d . . . . .
H18A H 0.939544 0.368143 0.174251 0.076 Uiso 1 1 calc R U . . .
H18B H 1.076316 0.423118 0.154275 0.076 Uiso 1 1 calc R U . . .
C19 C 1.0354(11) 0.5042(10) 0.3941(6) 0.094(4) Uani 1 1 d . . . . .
H19A H 1.081149 0.556344 0.377771 0.142 Uiso 1 1 calc R U . . .
H19B H 1.112741 0.463722 0.415528 0.142 Uiso 1 1 calc R U . . .
H19C H 0.974361 0.520189 0.430367 0.142 Uiso 1 1 calc R U . . .
C20 C 0.8946(11) 0.3456(8) 0.3566(6) 0.088(4) Uani 1 1 d . . . . .
H20A H 0.822180 0.349864 0.389460 0.132 Uiso 1 1 calc R U . . .
H20B H 0.989476 0.325551 0.383413 0.132 Uiso 1 1 calc R U . . .
H20C H 0.859110 0.304221 0.317944 0.132 Uiso 1 1 calc R U . . .
C21 C 1.0256(12) 0.5979(7) 0.1629(6) 0.073(3) Uani 1 1 d . . . . .
H21A H 0.982067 0.650935 0.139760 0.109 Uiso 1 1 calc R U . . .
H21B H 1.097246 0.574119 0.134706 0.109 Uiso 1 1 calc R U . . .
H21C H 1.075701 0.611281 0.211915 0.109 Uiso 1 1 calc R U . . .
C22 C 0.8120(12) 0.5051(7) 0.0701(5) 0.063(3) Uani 1 1 d . . . . .
H22A H 0.753432 0.451867 0.061561 0.094 Uiso 1 1 calc R U . . .
H22B H 0.896901 0.501748 0.044548 0.094 Uiso 1 1 calc R U . . .
H22C H 0.750469 0.554980 0.052325 0.094 Uiso 1 1 calc R U . . .

loop_
_atom_site_aniso_label
_atom_site_aniso_U_11
_atom_site_aniso_U_22
_atom_site_aniso_U_33
_atom_site_aniso_U_23
_atom_site_aniso_U_13
_atom_site_aniso_U_12
Fe1 0.0299(8) 0.0404(9) 0.0350(8) 0.0041(6) 0.0029(6) -0.0052(6)
P1 0.0340(13) 0.0387(14) 0.0525(14) -0.0055(11) 0.0077(11) -0.0027(10)
P2 0.0368(13) 0.0457(14) 0.0391(13) 0.0077(11) 0.0051(10) 0.0039(11)
P3 0.0326(14) 0.097(2) 0.0528(16) 0.0204(15) 0.0052(11) 0.0084(14)
P4 0.0436(14) 0.0642(17) 0.0454(15) 0.0014(12) 0.0119(11) -0.0120(12)
O1 0.088(5) 0.079(5) 0.041(4) -0.009(4) 0.010(4) -0.021(4)
O2 0.098(6) 0.131(7) 0.049(4) -0.005(4) 0.005(4) -0.071(6)
C1 0.103(9) 0.027(5) 0.045(6) -0.002(4) -0.005(6) 0.001(5)
C2 0.179(14) 0.037(6) 0.056(8) -0.011(6) -0.022(9) 0.012(8)
C3 0.24(2) 0.067(9) 0.037(8) -0.004(7) 0.019(12) 0.034(13)
C4 0.194(18) 0.056(8) 0.068(10) -0.009(7) 0.055(11) 0.006(10)
C5 0.134(10) 0.037(6) 0.037(6) 0.005(5) 0.035(6) 0.000(6)
C6 0.080(7) 0.023(5) 0.039(5) -0.012(4) 0.012(5) -0.007(5)
C7 0.049(6) 0.048(5) 0.023(4) 0.005(4) -0.001(4) -0.006(4)
C8 0.070(7) 0.060(6) 0.027(5) -0.003(4) 0.006(5) -0.028(5)
C9 0.061(7) 0.071(7) 0.055(7) 0.005(6) -0.002(6) -0.027(6)
C10 0.162(14) 0.176(16) 0.050(7) -0.004(9) -0.022(8) -0.108(13)
C11 0.046(6) 0.057(6) 0.066(7) -0.011(5) 0.020(5) -0.010(5)
C12 0.051(6) 0.045(6) 0.076(7) 0.011(5) 0.034(5) -0.005(5)
C13 0.054(6) 0.047(6) 0.068(7) -0.008(5) -0.011(5) -0.004(5)
C14 0.058(6) 0.050(6) 0.077(7) -0.010(5) 0.014(5) -0.001(5)
C15 0.049(6) 0.038(5) 0.054(6) 0.003(4) 0.018(5) 0.007(4)
C16 0.061(7) 0.092(8) 0.039(6) 0.019(5) 0.012(5) 0.016(6)
C17 0.035(6) 0.134(11) 0.062(7) 0.025(7) 0.005(5) 0.013(6)
C18 0.043(6) 0.086(8) 0.066(7) 0.014(6) 0.027(5) 0.008(5)
C19 0.042(6) 0.177(14) 0.059(7) 0.010(8) -0.007(5) -0.001(7)
C20 0.049(6) 0.120(11) 0.097(9) 0.049(8) 0.017(6) 0.040(7)
C21 0.065(7) 0.085(8) 0.073(7) 0.004(6) 0.023(6) -0.031(6)
C22 0.071(7) 0.073(7) 0.045(6) -0.005(5) 0.013(5) -0.008(6)

loop_
_atom_type_symbol
_atom_type_description
_atom_type_scat_dispersion_real
_atom_type_scat_dispersion_imag
_atom_type_scat_source
C C 0.0181 0.0091 'International Tables Vol C Tables 4.2.6.8 and 6.1.1.4'
H H 0.0000 0.0000 'International Tables Vol C Tables 4.2.6.8 and 6.1.1.4'
O O 0.0492 0.0322 'International Tables Vol C Tables 4.2.6.8 and 6.1.1.4'
P P 0.2955 0.4335 'International Tables Vol C Tables 4.2.6.8 and 6.1.1.4'
Fe Fe -1.1336 3.1974 'International Tables Vol C Tables 4.2.6.8 and 6.1.1.4'

loop_
_exptl_crystal_face_index_h
_exptl_crystal_face_index_k
_exptl_crystal_face_index_l
_exptl_crystal_face_perp_dist
0 2 1 0.0203
0 -2 -1 0.0166
1 -2 -1 0.0229
1 2 1 0.0309
-2 -2 -1 0.0327
-2 2 1 0.0313
0 0 -1 0.0069
0 0 1 0.0107
2 1 -1 0.0341

loop_
_geom_angle_atom_site_label_1
_geom_angle_atom_site_label_2
_geom_angle_atom_site_label_3
_geom_angle
_geom_angle_site_symmetry_1
_geom_angle_site_symmetry_3
_geom_angle_publ_flag
P1 Fe1 P2 83.91(9) . . ?
P1 Fe1 P4 90.75(10) . . ?
P3 Fe1 P1 106.86(12) . . ?
P3 Fe1 P2 90.31(9) . . ?
P3 Fe1 P4 83.60(10) . . ?
P4 Fe1 P2 170.41(11) . . ?
C7 Fe1 P1 105.5(2) . . ?
C7 Fe1 P2 89.4(2) . . ?
C7 Fe1 P3 147.4(2) . . ?
C7 Fe1 P4 99.7(2) . . ?
C7 Fe1 C8 40.1(3) . . ?
C8 Fe1 P1 145.2(3) . . ?
C8 Fe1 P2 98.0(3) . . ?
C8 Fe1 P3 107.9(3) . . ?
C8 Fe1 P4 90.9(3) . . ?
C11 P1 Fe1 112.1(3) . . ?
C11 P1 C14 97.9(5) . . ?
C13 P1 Fe1 123.7(3) . . ?
C13 P1 C11 98.5(5) . . ?
C13 P1 C14 97.2(5) . . ?
C14 P1 Fe1 122.3(3) . . ?
C12 P2 Fe1 107.7(3) . . ?
C15 P2 Fe1 122.0(3) . . ?
C15 P2 C12 97.6(4) . . ?
C16 P2 Fe1 125.3(3) . . ?
C16 P2 C12 102.2(5) . . ?
C16 P2 C15 97.3(4) . . ?
C17 P3 Fe1 112.7(3) . . ?
C19 P3 Fe1 119.6(5) . . ?
C19 P3 C17 97.8(5) . . ?
C19 P3 C20 99.5(6) . . ?
C20 P3 Fe1 123.5(4) . . ?
C20 P3 C17 99.1(5) . . ?
C18 P4 Fe1 108.4(3) . . ?
C18 P4 C21 97.3(5) . . ?
C21 P4 Fe1 120.4(4) . . ?
C22 P4 Fe1 126.3(3) . . ?
C22 P4 C18 100.6(5) . . ?
C22 P4 C21 98.7(5) . . ?
C9 O2 C10 113.8(10) . . ?
C2 C1 H1 118.4 . . ?
C6 C1 H1 118.4 . . ?
C6 C1 C2 123.2(12) . . ?
C1 C2 H2 120.9 . . ?
C3 C2 C1 118.1(15) . . ?
C3 C2 H2 120.9 . . ?
C2 C3 H3 120.2 . . ?
C4 C3 C2 119.6(14) . . ?
C4 C3 H3 120.2 . . ?
C3 C4 H4 118.7 . . ?
C3 C4 C5 122.5(14) . . ?
C5 C4 H4 118.7 . . ?
C4 C5 H5 121.8 . . ?
C6 C5 C4 116.4(13) . . ?
C6 C5 H5 121.8 . . ?
C1 C6 C5 120.1(10) . . ?
C1 C6 C7 119.3(8) . . ?
C5 C6 C7 120.5(10) . . ?
Fe1 C7 H7 109.7 . . ?
C6 C7 Fe1 125.6(6) . . ?
C6 C7 H7 109.7 . . ?
C8 C7 Fe1 70.0(5) . . ?
C8 C7 C6 126.7(8) . . ?
C8 C7 H7 109.7 . . ?
Fe1 C8 H8 113.8 . . ?
C7 C8 Fe1 69.9(5) . . ?
C7 C8 H8 113.8 . . ?
C7 C8 C9 120.4(9) . . ?
C9 C8 Fe1 118.1(7) . . ?
C9 C8 H8 113.8 . . ?
O1 C9 O2 120.9(9) . . ?
O1 C9 C8 128.8(9) . . ?
O2 C9 C8 110.2(10) . . ?
O2 C10 H10A 109.5 . . ?
O2 C10 H10B 109.5 . . ?
O2 C10 H10C 109.5 . . ?
H10A C10 H10B 109.5 . . ?
H10A C10 H10C 109.5 . . ?
H10B C10 H10C 109.5 . . ?
P1 C11 H11A 110.0 . . ?
P1 C11 H11B 110.0 . . ?
H11A C11 H11B 108.3 . . ?
C12 C11 P1 108.6(6) . . ?
C12 C11 H11A 110.0 . . ?
C12 C11 H11B 110.0 . . ?
P2 C12 H12A 110.2 . . ?
P2 C12 H12B 110.2 . . ?
C11 C12 P2 107.7(6) . . ?
C11 C12 H12A 110.2 . . ?
C11 C12 H12B 110.2 . . ?
H12A C12 H12B 108.5 . . ?
P1 C13 H13A 109.5 . . ?
P1 C13 H13B 109.5 . . ?
P1 C13 H13C 109.5 . . ?
H13A C13 H13B 109.5 . . ?
H13A C13 H13C 109.5 . . ?
H13B C13 H13C 109.5 . . ?
P1 C14 H14A 109.5 . . ?
P1 C14 H14B 109.5 . . ?
P1 C14 H14C 109.5 . . ?
H14A C14 H14B 109.5 . . ?
H14A C14 H14C 109.5 . . ?
H14B C14 H14C 109.5 . . ?
P2 C15 H15A 109.5 . . ?
P2 C15 H15B 109.5 . . ?
P2 C15 H15C 109.5 . . ?
H15A C15 H15B 109.5 . . ?
H15A C15 H15C 109.5 . . ?
H15B C15 H15C 109.5 . . ?
P2 C16 H16A 109.5 . . ?
P2 C16 H16B 109.5 . . ?
P2 C16 H16C 109.5 . . ?
H16A C16 H16B 109.5 . . ?
H16A C16 H16C 109.5 . . ?
H16B C16 H16C 109.5 . . ?
P3 C17 H17A 110.1 . . ?
P3 C17 H17B 110.1 . . ?
H17A C17 H17B 108.4 . . ?
C18 C17 P3 108.0(6) . . ?
C18 C17 H17A 110.1 . . ?
C18 C17 H17B 110.1 . . ?
P4 C18 H18A 110.4 . . ?
P4 C18 H18B 110.4 . . ?
C17 C18 P4 106.6(8) . . ?
C17 C18 H18A 110.4 . . ?
C17 C18 H18B 110.4 . . ?
H18A C18 H18B 108.6 . . ?
P3 C19 H19A 109.5 . . ?
P3 C19 H19B 109.5 . . ?
P3 C19 H19C 109.5 . . ?
H19A C19 H19B 109.5 . . ?
H19A C19 H19C 109.5 . . ?
H19B C19 H19C 109.5 . . ?
P3 C20 H20A 109.5 . . ?
P3 C20 H20B 109.5 . . ?
P3 C20 H20C 109.5 . . ?
H20A C20 H20B 109.5 . . ?
H20A C20 H20C 109.5 . . ?
H20B C20 H20C 109.5 . . ?
P4 C21 H21A 109.5 . . ?
P4 C21 H21B 109.5 . . ?
P4 C21 H21C 109.5 . . ?
H21A C21 H21B 109.5 . . ?
H21A C21 H21C 109.5 . . ?
H21B C21 H21C 109.5 . . ?
P4 C22 H22A 109.5 . . ?
P4 C22 H22B 109.5 . . ?
P4 C22 H22C 109.5 . . ?
H22A C22 H22B 109.5 . . ?
H22A C22 H22C 109.5 . . ?
H22B C22 H22C 109.5 . . ?

loop_
_geom_bond_atom_site_label_1
_geom_bond_atom_site_label_2
_geom_bond_distance
_geom_bond_site_symmetry_2
_geom_bond_publ_flag
Fe1 P1 2.202(2) . ?
Fe1 P2 2.252(2) . ?
Fe1 P3 2.195(3) . ?
Fe1 P4 2.230(3) . ?
Fe1 C7 2.093(9) . ?
Fe1 C8 2.095(9) . ?
P1 C11 1.842(9) . ?
P1 C13 1.820(9) . ?
P1 C14 1.843(9) . ?
P2 C12 1.850(9) . ?
P2 C15 1.830(8) . ?
P2 C16 1.826(9) . ?
P3 C17 1.845(10) . ?
P3 C19 1.832(12) . ?
P3 C20 1.838(12) . ?
P4 C18 1.838(10) . ?
P4 C21 1.845(10) . ?
P4 C22 1.834(9) . ?
O1 C9 1.241(12) . ?
O2 C9 1.355(12) . ?
O2 C10 1.484(13) . ?
C1 H1 0.9500 . ?
C1 C2 1.391(15) . ?
C1 C6 1.352(14) . ?
C2 H2 0.9500 . ?
C2 C3 1.37(2) . ?
C3 H3 0.9500 . ?
C3 C4 1.37(2) . ?
C4 H4 0.9500 . ?
C4 C5 1.423(18) . ?
C5 H5 0.9500 . ?
C5 C6 1.389(13) . ?
C6 C7 1.494(12) . ?
C7 H7 1.0000 . ?
C7 C8 1.436(12) . ?
C8 H8 1.0000 . ?
C8 C9 1.447(13) . ?
C10 H10A 0.9800 . ?
C10 H10B 0.9800 . ?
C10 H10C 0.9800 . ?
C11 H11A 0.9900 . ?
C11 H11B 0.9900 . ?
C11 C12 1.492(13) . ?
C12 H12A 0.9900 . ?
C12 H12B 0.9900 . ?
C13 H13A 0.9800 . ?
C13 H13B 0.9800 . ?
C13 H13C 0.9800 . ?
C14 H14A 0.9800 . ?
C14 H14B 0.9800 . ?
C14 H14C 0.9800 . ?
C15 H15A 0.9800 . ?
C15 H15B 0.9800 . ?
C15 H15C 0.9800 . ?
C16 H16A 0.9800 . ?
C16 H16B 0.9800 . ?
C16 H16C 0.9800 . ?
C17 H17A 0.9900 . ?
C17 H17B 0.9900 . ?
C17 C18 1.530(13) . ?
C18 H18A 0.9900 . ?
C18 H18B 0.9900 . ?
C19 H19A 0.9800 . ?
C19 H19B 0.9800 . ?
C19 H19C 0.9800 . ?
C20 H20A 0.9800 . ?
C20 H20B 0.9800 . ?
C20 H20C 0.9800 . ?
C21 H21A 0.9800 . ?
C21 H21B 0.9800 . ?
C21 H21C 0.9800 . ?
C22 H22A 0.9800 . ?
C22 H22B 0.9800 . ?
C22 H22C 0.9800 . ?

loop_
_geom_torsion_atom_site_label_1
_geom_torsion_atom_site_label_2
_geom_torsion_atom_site_label_3
_geom_torsion_atom_site_label_4
_geom_torsion
_geom_torsion_site_symmetry_1
_geom_torsion_site_symmetry_2
_geom_torsion_site_symmetry_3
_geom_torsion_site_symmetry_4
_geom_torsion_publ_flag
Fe1 P1 C11 C12 -29.2(8) . . . . ?
Fe1 P2 C12 C11 -45.6(7) . . . . ?
Fe1 P3 C17 C18 -26.3(10) . . . . ?
Fe1 P4 C18 C17 -47.8(7) . . . . ?
Fe1 C7 C8 C9 -111.6(9) . . . . ?
Fe1 C8 C9 O1 -68.9(14) . . . . ?
Fe1 C8 C9 O2 107.7(9) . . . . ?
P1 C11 C12 P2 45.9(8) . . . . ?
P3 C17 C18 P4 44.9(9) . . . . ?
C1 C2 C3 C4 -1.4(19) . . . . ?
C1 C6 C7 Fe1 98.8(9) . . . . ?
C1 C6 C7 C8 -170.6(9) . . . . ?
C2 C1 C6 C5 -1.4(14) . . . . ?
C2 C1 C6 C7 178.9(8) . . . . ?
C2 C3 C4 C5 3(2) . . . . ?
C3 C4 C5 C6 -3.7(17) . . . . ?
C4 C5 C6 C1 2.8(13) . . . . ?
C4 C5 C6 C7 -177.5(9) . . . . ?
C5 C6 C7 Fe1 -80.9(10) . . . . ?
C5 C6 C7 C8 9.6(13) . . . . ?
C6 C1 C2 C3 0.6(16) . . . . ?
C6 C7 C8 Fe1 -120.1(9) . . . . ?
C6 C7 C8 C9 128.4(10) . . . . ?
C7 C8 C9 O1 13.2(17) . . . . ?
C7 C8 C9 O2 -170.3(9) . . . . ?
C10 O2 C9 O1 2.6(16) . . . . ?
C10 O2 C9 C8 -174.2(10) . . . . ?
C13 P1 C11 C12 -161.0(7) . . . . ?
C14 P1 C11 C12 100.4(7) . . . . ?
C15 P2 C12 C11 81.6(7) . . . . ?
C16 P2 C12 C11 -179.2(6) . . . . ?
C19 P3 C17 C18 -153.0(9) . . . . ?
C20 P3 C17 C18 106.0(9) . . . . ?
C21 P4 C18 C17 77.7(7) . . . . ?
C22 P4 C18 C17 178.0(7) . . . . ?

loop_
_exptl_oxdiff_crystal_face_indexfrac_h
_exptl_oxdiff_crystal_face_indexfrac_k
_exptl_oxdiff_crystal_face_indexfrac_l
_exptl_oxdiff_crystal_face_x
_exptl_oxdiff_crystal_face_y
_exptl_oxdiff_crystal_face_z
0.0017 1.9993 0.9997 0.0716 0.0519 -0.1974
-0.0017 -1.9993 -0.9997 -0.0716 -0.0519 0.1974
0.9994 -1.9999 -0.9992 0.0592 0.0399 0.2569
1.0028 1.9987 1.0002 0.2025 0.1437 -0.1379
-2.0040 -1.9981 -1.0007 -0.3333 -0.2355 0.0783
-2.0005 2.0005 0.9986 -0.1900 -0.1318 -0.3164
0.0002 0.0003 -0.9992 0.0245 -0.0758 0.0240
-0.0002 -0.0003 0.9992 -0.0245 0.0758 -0.0240
2.0034 0.9989 -0.9979 0.3342 0.0959 0.0563
